data_7701979
loop_
_publ_author_name
'Li, Li'
'Zou, Yong-Cun'
'Hua, Yang'
'Li, Xiao-Nan'
'Wang, Zhi-Hui'
'Zhang, Hong'

_publ_section_title
;
 Polyoxometalate-viologen photochromic hybrids for rapid solar ultraviolet
 light detection, photoluminescence-based UV probing and inkless and
 erasable printing.
;
_journal_issue 1
_journal_name_full 'Dalton transactions (Cambridge, England : 2003)'
_journal_page_first 89
_journal_page_last 94
_journal_paper_doi 10.1039/c9dt04116h
_journal_volume 49
_journal_year 2020
_chemical_formula_moiety 'O40 P W11 Zn, 3(C2 H8 N), C28 H26 N4'
_chemical_formula_sum 'C34 H50 N7 O40 P W11 Zn'
_chemical_formula_weight 3315.50
_space_group_crystal_system orthorhombic
_space_group_IT_number 62
_space_group_name_Hall '-P 2ac 2n'
_space_group_name_H-M_alt 'P n m a'
_atom_sites_solution_hydrogens geom
_atom_sites_solution_primary iterative
_audit_creation_date 2019-08-30
_audit_creation_method
;
Olex2 1.2
(compiled 2018.05.29 svn.r3508 for OlexSys, GUI svn.r5506)
;
_audit_update_record
;
2019-09-01 deposited with the CCDC.	2019-11-18 downloaded from the CCDC.
;
_cell_angle_alpha 90
_cell_angle_beta 90
_cell_angle_gamma 90
_cell_formula_units_Z 4
_cell_length_a 29.6331(16)
_cell_length_b 17.9626(9)
_cell_length_c 12.3339(7)
_cell_measurement_reflns_used 2872
_cell_measurement_temperature 286(2)
_cell_measurement_theta_max 24.43
_cell_measurement_theta_min 2.27
_cell_volume 6565.2(6)
_computing_cell_refinement 'SAINT V8.18C (?, 2016)'
_computing_data_reduction 'SAINT V8.18C (?, 2016)'
_computing_molecular_graphics 'Olex2 (Dolomanov et al., 2009)'
_computing_publication_material 'Olex2 (Dolomanov et al., 2009)'
_computing_structure_refinement 'XL (Sheldrick, 2008)'
_computing_structure_solution 'olex2.solve (Bourhis et al., 2015)'
_diffrn_ambient_temperature 286.23
_diffrn_measured_fraction_theta_full 0.994
_diffrn_measured_fraction_theta_max 0.994
_diffrn_measurement_device_type 'CCD area detector'
_diffrn_measurement_method 'phi and omega scans'
_diffrn_radiation_monochromator graphite
_diffrn_radiation_type MoK\a
_diffrn_radiation_wavelength 0.71073
_diffrn_reflns_av_R_equivalents 0.1216
_diffrn_reflns_av_unetI/netI 0.0774
_diffrn_reflns_Laue_measured_fraction_full 0.994
_diffrn_reflns_Laue_measured_fraction_max 0.994
_diffrn_reflns_limit_h_max 35
_diffrn_reflns_limit_h_min -29
_diffrn_reflns_limit_k_max 21
_diffrn_reflns_limit_k_min -21
_diffrn_reflns_limit_l_max 14
_diffrn_reflns_limit_l_min -14
_diffrn_reflns_number 36688
_diffrn_reflns_point_group_measured_fraction_full 0.994
_diffrn_reflns_point_group_measured_fraction_max 0.994
_diffrn_reflns_theta_full 25.143
_diffrn_reflns_theta_max 25.143
_diffrn_reflns_theta_min 1.782
_exptl_absorpt_coefficient_mu 19.663
_exptl_absorpt_correction_type none
_exptl_crystal_colour 'pale yellow'
_exptl_crystal_colour_primary 'pale yellow'
_exptl_crystal_density_diffrn 3.354
_exptl_crystal_description block
_exptl_crystal_F_000 5928
_platon_squeeze_details
;
TITL y                P n m a      R = 0.05
CELL   29.6331   17.9626   12.3339     90.00     90.00     90.00
SPGR Pnma
# Solvent Accessible Volume =       532
# Electrons Found in S.A.V. =       149
# Note: Atoms in Void are Labelled as Cxxx and Qxxx for all Others
Q101 0.217 0.253 0.484 !       4.10 eA-3
C102 0.213 0.764 0.588 !       3.51 eA-3
Q103 0.043 0.749 0.187 !       3.24 eA-3
C104 0.212 0.187 0.069 !       3.03 eA-3
C105 0.758 0.249 0.453 !       3.00 eA-3
Q106 0.742 0.271 0.945 !       2.87 eA-3
Q107 0.773 0.250 0.516 !       2.69 eA-3
Q108 0.995 0.745 0.484 !       2.63 eA-3
Q109 0.734 0.247 0.485 !       2.54 eA-3
C110 0.267 0.733 0.612 !       2.50 eA-3
Q111 0.468 0.255 0.219 !       2.49 eA-3
Q112 0.250 0.259 0.453 !       2.42 eA-3
Q113 0.442 0.748 0.719 !       2.40 eA-3
Q114 0.756 0.723 0.516 !       2.40 eA-3
Q115 0.397 0.250 0.078 !       2.35 eA-3
Q116 0.764 0.751 0.781 !       2.31 eA-3
Q117 0.998 0.750 0.172 !       2.31 eA-3
Q118 0.354 0.435 0.641 !       2.30 eA-3
Q119 0.820 1.002 0.060 !       2.22 eA-3
Q120 0.808 0.248 0.531 !       2.20 eA-3
C121 0.191 0.248 0.141 !       2.18 eA-3
Q122 0.861 0.748 0.016 !       2.18 eA-3
Q123 0.430 0.547 0.232 !       2.17 eA-3
Q124 0.785 0.258 0.781 !       2.13 eA-3
Q125 0.773 0.750 0.203 !       2.12 eA-3
Q126 0.656 0.248 0.797 !       2.09 eA-3
Q127 0.017 0.358 0.527 !       2.07 eA-3
Q128 0.443 0.159 0.424 !       2.07 eA-3
Q129 0.588 0.018 0.499 !       2.07 eA-3
Q130 0.110 0.418 0.442 !       2.06 eA-3
Q131 0.554 0.838 0.502 !       2.05 eA-3
Q132 0.307 0.250 0.922 !       2.04 eA-3
Q133 0.461 0.925 0.577 !       2.04 eA-3
Q134 0.350 0.752 0.953 !       2.03 eA-3
Q135 0.860 0.752 0.172 !       2.02 eA-3
Q136 0.901 0.749 0.469 !       2.02 eA-3
Q137 0.715 0.253 0.172 !       1.99 eA-3
Q138 0.304 0.902 0.420 !       1.97 eA-3
C139 0.651 0.246 0.328 !       1.95 eA-3
Q140 0.171 0.746 0.156 !       1.95 eA-3
Q141 0.653 0.686 0.417 !       1.94 eA-3
Q142 0.859 0.421 0.959 !       1.94 eA-3
C143 0.268 0.247 0.156 !       1.93 eA-3
C144 0.770 0.826 0.865 !       1.93 eA-3
Q145 0.528 0.098 0.465 !       1.92 eA-3
Q146 0.428 0.244 0.250 !       1.91 eA-3
Q147 0.475 0.251 0.047 !       1.91 eA-3
Q148 0.760 0.744 0.313 !       1.91 eA-3
Q149 0.786 0.251 0.078 !       1.90 eA-3
Q150 0.622 0.436 0.532 !       1.90 eA-3
Q151 0.467 0.160 0.724 !       1.89 eA-3
Q152 0.709 0.079 0.020 !       1.89 eA-3
Q153 0.034 0.498 0.427 !       1.87 eA-3
Q154 0.818 0.777 0.690 !       1.86 eA-3
Q155 0.665 0.272 0.279 !       1.86 eA-3
Q156 0.930 0.363 0.054 !       1.86 eA-3
Q157 0.848 0.862 0.520 !       1.86 eA-3
Q158 0.042 0.903-0.002 !       1.85 eA-3
Q159 0.206 0.243 0.406 !       1.85 eA-3
Q160 0.865 0.701 0.531 !       1.85 eA-3
Q161 0.055 0.705 0.295 !       1.84 eA-3
Q162 0.595 0.251 0.156 !       1.84 eA-3
Q163 0.399 0.028 0.332 !       1.83 eA-3
Q164 0.344 0.659 0.950 !       1.82 eA-3
Q165 0.422 0.754 0.360 !       1.82 eA-3
Q166 0.990 0.609 0.078 !       1.82 eA-3
Q167 0.407 0.905 0.864 !       1.82 eA-3
Q168 0.812 0.138 0.328 !       1.81 eA-3
Q169 0.213 0.012 0.297 !       1.80 eA-3
Q170 0.601 0.911 0.094 !       1.80 eA-3
Q171 0.404 0.063 0.249 !       1.79 eA-3
Q172 0.804 0.342 0.034 !       1.79 eA-3
Q173 0.111 0.719 0.090 !       1.79 eA-3
Q174 0.807 0.249 0.297 !       1.78 eA-3
Q175 0.300 0.752 0.438 !       1.78 eA-3
Q176 0.307 0.297 0.427 !       1.77 eA-3
Q177 0.197 0.079-0.002 !       1.77 eA-3
Q178 0.749 0.718 0.238 !       1.77 eA-3
Q179 0.241 0.862 0.877 !       1.76 eA-3
Q180 0.042 0.529 0.348 !       1.76 eA-3
Q181 0.949 0.752 0.594 !       1.74 eA-3
Q182 0.674 0.437 0.416 !       1.73 eA-3
Q183 0.887 0.750 0.359 !       1.73 eA-3
Q184 0.281 0.659 0.277 !       1.73 eA-3
Q185 0.443 0.269 0.313 !       1.73 eA-3
Q186 0.219 0.949 0.987 !       1.73 eA-3
Q187 0.108 0.392 0.283 !       1.72 eA-3
Q188 0.394 0.247 0.250 !       1.72 eA-3
Q189 0.838 0.139 0.718 !       1.72 eA-3
Q190 0.829 0.743 0.375 !       1.72 eA-3
Q191 0.777 0.831 0.331 !       1.72 eA-3
Q192 0.320 0.312 0.946 !       1.72 eA-3
Q193 0.173 0.986 0.169 !       1.71 eA-3
Q194 0.068 0.578 0.264 !       1.70 eA-3
Q195 0.914 0.581 0.056 !       1.69 eA-3
Q196 0.229 0.069 0.404 !       1.69 eA-3
Q197 0.896 0.951 0.834 !       1.69 eA-3
C198 0.273 0.184 0.034 !       1.69 eA-3
Q199 0.218 0.702 0.254 !       1.68 eA-3
;
_refine_diff_density_max 3.540
_refine_diff_density_min -1.867
_refine_diff_density_rms 0.305
_refine_ls_extinction_method none
_refine_ls_goodness_of_fit_ref 1.023
_refine_ls_hydrogen_treatment constr
_refine_ls_matrix_type full
_refine_ls_number_parameters 455
_refine_ls_number_reflns 6046
_refine_ls_number_restraints 86
_refine_ls_restrained_S_all 1.020
_refine_ls_R_factor_all 0.0920
_refine_ls_R_factor_gt 0.0474
_refine_ls_shift/su_max 0.001
_refine_ls_shift/su_mean 0.000
_refine_ls_structure_factor_coef Fsqd
_refine_ls_weighting_details 'w=1/[\s^2^(Fo^2^)+(0.0405P)^2^+72.6717P] where P=(Fo^2^+2Fc^2^)/3'
_refine_ls_weighting_scheme calc
_refine_ls_wR_factor_gt 0.0985
_refine_ls_wR_factor_ref 0.1189
_reflns_Friedel_coverage 0.000
_reflns_number_gt 3859
_reflns_number_total 6046
_reflns_threshold_expression 'I > 2\s(I)'
_cod_data_source_file c9dt04116h18.cif
_cod_data_source_block 1
_cod_depositor_comments 'Adding full bibliography for 7701979.cif.'
_cod_database_code 7701979
_shelx_shelxl_version_number 2014/7
_shelx_space_group_comment
;
The symmetry employed for this shelxl refinement is uniquely defined
by the following loop, which should always be used as a source of
symmetry information in preference to the above space-group names.
They are only intended as comments.
;
_olex2_refinement_description
;
1. Fixed Uiso
 At 1.2 times of:
  All C(H) groups, All C(H,H) groups, All N(H) groups, All N(H,H) groups
 At 1.5 times of:
  All C(H,H,H) groups
2. Restrained distances
 Zn1-O1WA = Zn1-O1WB
 1.99 with sigma of 0.05
3. Uiso/Uaniso restraints and constraints
O1WA \\sim O1WB: within 3.8A with sigma of 0.01 and sigma for terminal atoms of
0.02
Uanis(O1WA) \\sim Ueq, Uanis(O1WB) \\sim Ueq: with sigma of 0.01 and sigma for
terminal atoms of 0.02
Uanis(N2) \\sim Ueq, Uanis(N3) \\sim Ueq, Uanis(N4) \\sim Ueq, Uanis(C1) \\sim
Ueq, Uanis(C2) \\sim Ueq, Uanis(C8) \\sim Ueq, Uanis(C9) \\sim Ueq, Uanis(C10)
\\sim Ueq, Uanis(C15) \\sim Ueq, Uanis(C17) \\sim Ueq, Uanis(C18) \\sim Ueq:
with sigma of 0.01 and sigma for terminal atoms of 0.02
4. Others
 Fixed Sof: H3A(0.5) H3B(0.5) H3C(0.5) H4A(0.5) H4B(0.5) H4C(0.5) H2A(0.5)
 H2B(0.5) O1WA(0.25) O1WB(0.25)
5.a Secondary CH2 refined with riding coordinates:
 C8(H8A,H8B), N1(H1D,H1E), N2(H2A,H2B)
5.b Aromatic/amide H refined with riding coordinates:
 C5(H5), C7(H7), C9(H9), C10(H10), C11(H11), C13(H13), C15(H15), C16(H16),
 C17(H17), C18(H18), N4(H4)
5.c Idealised Me refined as rotating group:
 C1(H1A,H1B,H1C), C2(H2C,H2D,H2E), C3(H3A,H3B,H3C), C4(H4A,H4B,H4C)
;
_platon_squeeze_void_probe_radius 1.20
_olex2_submission_special_instructions 'No special instructions were received'

loop_
_space_group_symop_operation_xyz
'x, y, z'
'-x+1/2, -y, z+1/2'
'-x, y+1/2, -z'
'x+1/2, -y+1/2, -z+1/2'
'-x, -y, -z'
'x-1/2, y, -z-1/2'
'x, -y-1/2, z'
'-x-1/2, y-1/2, z-1/2'

loop_
_atom_site_label
_atom_site_type_symbol
_atom_site_fract_x
_atom_site_fract_y
_atom_site_fract_z
_atom_site_U_iso_or_equiv
_atom_site_adp_type
_atom_site_occupancy
_atom_site_site_symmetry_order
_atom_site_calc_flag
_atom_site_refinement_flags_posn
_atom_site_refinement_flags_adp
_atom_site_refinement_flags_occupancy
_atom_site_disorder_assembly
_atom_site_disorder_group
W1 W 0.35646(3) 0.44746(4) 0.61136(6) 0.0406(2) Uani 1 1 d . . . . .
W2 W 0.26060(3) 0.34508(4) 0.73858(6) 0.0413(2) Uani 1 1 d . . . . .
W3 W 0.37571(3) 0.34552(4) 0.86582(5) 0.0370(2) Uani 1 1 d . . . . .
W4 W 0.46276(4) 0.2500 0.74887(8) 0.0370(3) Uani 1 2 d S T P . .
W5 W 0.44338(3) 0.35401(4) 0.49298(6) 0.0380(2) Uani 1 1 d . . . . .
W6 W 0.33700(3) 0.35244(4) 0.37300(6) 0.0428(2) Uani 1 1 d . . . . .
P1 P 0.3533(2) 0.2500 0.6187(4) 0.0229(12) Uani 1 2 d S T P . .
Zn1 Zn 0.24530(10) 0.2500 0.4955(2) 0.0314(6) Uani 1 2 d DS T P . .
C1 C 0.2194(11) 0.5146(16) 0.559(2) 0.127(11) Uani 1 1 d . U . . .
H1A H 0.2403 0.5528 0.5797 0.191 Uiso 1 1 calc GR . . . .
H1B H 0.2148 0.4810 0.6183 0.191 Uiso 1 1 calc GR . . . .
H1C H 0.1911 0.5368 0.5388 0.191 Uiso 1 1 calc GR . . . .
C2 C 0.2078(10) 0.4491(14) 0.387(2) 0.107(9) Uani 1 1 d . U . . .
H2C H 0.1782 0.4439 0.4178 0.161 Uiso 1 1 calc GR . . . .
H2D H 0.2177 0.4017 0.3598 0.161 Uiso 1 1 calc GR . . . .
H2E H 0.2068 0.4845 0.3288 0.161 Uiso 1 1 calc GR . . . .
C3 C 0.4957(13) 0.2500 0.234(2) 0.088(12) Uani 1 2 d S T P . .
H3A H 0.5066 0.2727 0.2990 0.132 Uiso 0.5 1 calc GR . . . .
H3B H 0.5064 0.2776 0.1721 0.132 Uiso 0.5 1 calc GR . . . .
H3C H 0.5065 0.1997 0.2294 0.132 Uiso 0.5 1 calc GR . . . .
C4 C 0.4222(13) 0.2500 0.128(2) 0.081(10) Uani 1 2 d S T P . .
H4A H 0.4132 0.2998 0.1100 0.121 Uiso 0.5 1 calc GR . . . .
H4B H 0.3962 0.2182 0.1296 0.121 Uiso 0.5 1 calc GR . . . .
H4C H 0.4433 0.2320 0.0753 0.121 Uiso 0.5 1 calc GR . . . .
C5 C 0.3682(7) 0.7121(11) 0.2726(19) 0.069(6) Uani 1 1 d . . . . .
H5 H 0.3574 0.6864 0.2125 0.083 Uiso 1 1 calc R . . . .
C6 C 0.3843(9) 0.6727(14) 0.362(2) 0.085(8) Uani 1 1 d . . . . .
C7 C 0.4005(12) 0.7122(15) 0.451(2) 0.119(12) Uani 1 1 d . . . . .
H7 H 0.4114 0.6865 0.5111 0.143 Uiso 1 1 calc R . . . .
C8 C 0.3821(10) 0.5926(15) 0.371(2) 0.102(9) Uani 1 1 d . U . . .
H8A H 0.3522 0.5763 0.3486 0.123 Uiso 1 1 calc R . . . .
H8B H 0.3860 0.5786 0.4460 0.123 Uiso 1 1 calc R . . . .
C9 C 0.4594(12) 0.5647(16) 0.321(2) 0.101(9) Uani 1 1 d . U . . .
H9 H 0.4664 0.6004 0.3728 0.121 Uiso 1 1 calc R . . . .
C10 C 0.4065(12) 0.5092(16) 0.225(2) 0.104(10) Uani 1 1 d . U . . .
H10 H 0.3761 0.5026 0.2079 0.125 Uiso 1 1 calc R . . . .
C11 C 0.4359(11) 0.4732(13) 0.164(2) 0.092(10) Uani 1 1 d . . . . .
H11 H 0.4263 0.4451 0.1053 0.111 Uiso 1 1 calc R . . . .
C12 C 0.4838(9) 0.4779(13) 0.192(2) 0.072(7) Uani 1 1 d . . . . .
C13 C 0.4948(10) 0.5323(12) 0.273(2) 0.085(8) Uani 1 1 d . . . . .
H13 H 0.5244 0.5441 0.2908 0.102 Uiso 1 1 calc R . . . .
C14 C 0.5192(11) 0.4378(13) 0.1376(19) 0.083(8) Uani 1 1 d . . . . .
C15 C 0.5605(12) 0.4258(16) 0.191(3) 0.108(10) Uani 1 1 d . U . . .
H15 H 0.5656 0.4461 0.2590 0.129 Uiso 1 1 calc R . . . .
C16 C 0.5928(11) 0.3845(19) 0.142(3) 0.138(14) Uani 1 1 d . . . . .
H16 H 0.6198 0.3771 0.1787 0.166 Uiso 1 1 calc R . . . .
C17 C 0.5135(11) 0.4030(13) 0.034(2) 0.092(8) Uani 1 1 d . U . . .
H17 H 0.4868 0.4073 -0.0053 0.110 Uiso 1 1 calc R . . . .
C18 C 0.5486(12) 0.3640(15) -0.005(3) 0.108(10) Uani 1 1 d . U . . .
H18 H 0.5451 0.3418 -0.0721 0.130 Uiso 1 1 calc R . . . .
N1 N 0.2376(7) 0.4737(11) 0.4664(15) 0.085(6) Uani 1 1 d . . . . .
H1D H 0.2580 0.5026 0.4343 0.102 Uiso 1 1 calc R . . . .
H1E H 0.2522 0.4341 0.4920 0.102 Uiso 1 1 calc R . . . .
N2 N 0.4434(11) 0.2500 0.234(2) 0.088(9) Uani 1 2 d S TU P . .
H2A H 0.4340 0.2100 0.2704 0.106 Uiso 0.5 1 calc R . . . .
H2B H 0.4340 0.2900 0.2704 0.106 Uiso 0.5 1 calc R . . . .
N3 N 0.4157(8) 0.5532(11) 0.3051(17) 0.083(6) Uani 1 1 d . U . . .
N4 N 0.5880(12) 0.3541(16) 0.045(3) 0.148(11) Uani 1 1 d . U . . .
H4 H 0.6094 0.3290 0.0149 0.177 Uiso 1 1 calc R . . . .
O2 O 0.2252(5) 0.3329(7) 0.6215(12) 0.071(4) Uani 1 1 d . . . . .
O3 O 0.2823(5) 0.3274(6) 0.4238(10) 0.050(3) Uani 1 1 d . . . . .
O4 O 0.2290(5) 0.4049(7) 0.8167(12) 0.070(4) Uani 1 1 d . . . . .
O5 O 0.2433(6) 0.2500 0.7990(14) 0.048(5) Uani 1 2 d S T P . .
O6 O 0.3143(5) 0.3403(6) 0.8383(9) 0.047(3) Uani 1 1 d . . . . .
O7 O 0.2987(4) 0.4119(6) 0.6582(9) 0.042(3) Uani 1 1 d . . . . .
O8 O 0.3792(5) 0.4025(7) 0.9757(9) 0.056(4) Uani 1 1 d . . . . .
O9 O 0.3727(6) 0.2500 0.9357(11) 0.037(4) Uani 1 2 d S T P . .
O10 O 0.4387(4) 0.3233(6) 0.8440(8) 0.037(3) Uani 1 1 d . . . . .
O11 O 0.3803(4) 0.4122(5) 0.7459(8) 0.038(3) Uani 1 1 d . . . . .
O12 O 0.5179(6) 0.2500 0.7827(14) 0.057(5) Uani 1 2 d S T P . .
O13 O 0.4610(4) 0.1768(6) 0.6344(9) 0.041(3) Uani 1 1 d . . . . .
O14 O 0.3520(5) 0.5409(6) 0.6342(10) 0.059(4) Uani 1 1 d . . . . .
O15 O 0.3371(4) 0.4422(5) 0.4627(8) 0.039(3) Uani 1 1 d . . . . .
O16 O 0.4175(4) 0.4410(6) 0.5543(9) 0.043(3) Uani 1 1 d . . . . .
O17 O 0.3255(5) 0.3887(7) 0.2470(10) 0.060(4) Uani 1 1 d . . . . .
O18 O 0.3494(6) 0.2500 0.3396(12) 0.042(4) Uani 1 2 d S T P . .
O19 O 0.4473(5) 0.2500 0.4591(10) 0.031(4) Uani 1 2 d S T P . .
O20 O 0.4045(4) 0.3662(6) 0.3732(9) 0.042(3) Uani 1 1 d . . . . .
O21 O 0.4929(5) 0.3863(7) 0.4429(10) 0.053(3) Uani 1 1 d . . . . .
O22 O 0.3030(5) 0.2500 0.6435(11) 0.031(4) Uani 1 2 d S T P . .
O23 O 0.3800(5) 0.2500 0.7252(11) 0.031(4) Uani 1 2 d S T P . .
O24 O 0.3661(4) 0.3188(5) 0.5521(8) 0.033(3) Uani 1 1 d . . . . .
O1WA O 0.1919(19) 0.2500 0.412(5) 0.16(2) Uani 0.5 2 d DS TU P A 1
O1WB O 0.1749(16) 0.2500 0.458(6) 0.16(2) Uani 0.5 2 d DS TU P A 2

loop_
_atom_site_aniso_label
_atom_site_aniso_U_11
_atom_site_aniso_U_22
_atom_site_aniso_U_33
_atom_site_aniso_U_23
_atom_site_aniso_U_13
_atom_site_aniso_U_12
W1 0.0388(5) 0.0315(4) 0.0514(4) -0.0019(3) -0.0059(4) 0.0008(3)
W2 0.0294(4) 0.0414(4) 0.0532(4) -0.0038(3) -0.0048(4) 0.0053(3)
W3 0.0328(5) 0.0395(4) 0.0388(4) -0.0062(3) -0.0069(3) 0.0004(3)
W4 0.0238(6) 0.0422(5) 0.0449(6) 0.000 -0.0087(5) 0.000
W5 0.0321(5) 0.0366(4) 0.0452(4) 0.0031(3) -0.0007(4) -0.0043(3)
W6 0.0495(5) 0.0375(4) 0.0414(4) 0.0048(3) -0.0135(4) 0.0034(4)
P1 0.023(3) 0.019(3) 0.027(3) 0.000 -0.008(3) 0.000
Zn1 0.0278(17) 0.0284(13) 0.0380(14) 0.000 -0.0147(13) 0.000
C1 0.131(19) 0.131(17) 0.119(17) 0.011(15) -0.002(15) 0.059(15)
C2 0.113(18) 0.078(13) 0.130(16) -0.002(13) -0.051(15) 0.013(13)
C3 0.09(3) 0.13(3) 0.039(17) 0.000 0.016(19) 0.000
C4 0.08(3) 0.09(2) 0.07(2) 0.000 -0.01(2) 0.000
C5 0.049(15) 0.078(14) 0.081(15) 0.008(12) -0.008(13) -0.014(11)
C6 0.055(17) 0.076(16) 0.13(2) 0.031(16) 0.034(18) -0.001(14)
C7 0.15(3) 0.14(3) 0.068(16) 0.021(16) 0.017(19) -0.01(2)
C8 0.094(12) 0.105(12) 0.107(12) 0.014(9) 0.002(9) -0.009(9)
C9 0.097(12) 0.102(12) 0.104(12) -0.001(9) -0.004(9) -0.008(9)
C10 0.107(13) 0.099(12) 0.106(12) 0.007(9) -0.006(9) -0.004(9)
C11 0.13(3) 0.077(16) 0.073(16) 0.002(13) -0.019(18) -0.071(18)
C12 0.065(19) 0.067(15) 0.084(17) 0.027(13) -0.033(15) -0.015(14)
C13 0.07(2) 0.077(16) 0.11(2) -0.019(15) -0.025(17) -0.005(14)
C14 0.11(2) 0.067(15) 0.077(17) 0.002(13) -0.031(17) -0.025(15)
C15 0.105(13) 0.107(12) 0.111(12) -0.011(9) -0.004(9) -0.013(9)
C16 0.07(2) 0.19(3) 0.15(3) -0.09(3) 0.00(2) -0.04(2)
C17 0.094(12) 0.088(11) 0.093(11) 0.004(9) -0.008(9) -0.016(9)
C18 0.118(13) 0.102(12) 0.104(12) -0.001(9) 0.007(9) -0.011(9)
N1 0.081(17) 0.088(14) 0.084(14) -0.020(11) -0.004(13) 0.033(12)
N2 0.092(12) 0.090(11) 0.081(11) 0.000 -0.011(9) 0.000
N3 0.081(10) 0.075(9) 0.093(9) 0.004(8) -0.011(8) -0.016(8)
N4 0.147(14) 0.148(13) 0.147(13) -0.007(9) 0.008(10) -0.001(9)
O2 0.039(9) 0.069(9) 0.106(11) 0.020(8) -0.034(9) -0.003(7)
O3 0.050(9) 0.037(6) 0.064(8) -0.003(6) -0.014(7) 0.003(6)
O4 0.039(10) 0.071(9) 0.100(11) -0.019(8) 0.010(8) 0.009(7)
O5 0.035(12) 0.044(10) 0.063(11) 0.000 0.005(10) 0.000
O6 0.053(9) 0.045(7) 0.042(6) -0.006(5) 0.007(7) 0.012(6)
O7 0.045(9) 0.034(6) 0.047(6) -0.003(5) -0.007(6) -0.001(6)
O8 0.060(10) 0.065(8) 0.044(7) -0.012(6) -0.006(7) -0.009(7)
O9 0.039(12) 0.041(9) 0.031(8) 0.000 0.003(8) 0.000
O10 0.033(8) 0.041(6) 0.037(6) -0.004(5) -0.008(6) 0.002(5)
O11 0.035(8) 0.038(6) 0.041(6) 0.000(5) -0.006(6) -0.009(5)
O12 0.024(11) 0.081(13) 0.066(12) 0.000 -0.013(10) 0.000
O13 0.037(8) 0.033(6) 0.053(7) 0.000(5) -0.004(6) 0.005(5)
O14 0.077(11) 0.039(7) 0.062(8) 0.008(6) -0.006(8) 0.008(7)
O15 0.046(8) 0.029(6) 0.042(6) 0.014(5) 0.001(6) 0.008(6)
O16 0.030(8) 0.041(7) 0.057(7) 0.008(5) -0.002(6) -0.002(6)
O17 0.066(11) 0.062(8) 0.051(7) 0.012(7) -0.019(8) 0.005(7)
O18 0.048(13) 0.046(9) 0.032(8) 0.000 -0.008(8) 0.000
O19 0.038(11) 0.034(8) 0.022(7) 0.000 -0.004(7) 0.000
O20 0.038(8) 0.043(6) 0.045(6) -0.003(5) -0.007(6) -0.008(6)
O21 0.042(9) 0.057(8) 0.062(8) 0.010(6) 0.011(7) -0.010(7)
O22 0.021(9) 0.034(8) 0.039(8) 0.000 -0.005(8) 0.000
O23 0.019(9) 0.040(8) 0.034(8) 0.000 0.000(7) 0.000
O24 0.030(7) 0.034(6) 0.035(6) 0.009(5) -0.005(5) -0.004(5)
O1WA 0.18(3) 0.14(2) 0.15(3) 0.000 0.009(16) 0.000
O1WB 0.19(3) 0.14(2) 0.15(3) 0.000 0.005(16) 0.000

loop_
_atom_type_symbol
_atom_type_description
_atom_type_scat_dispersion_real
_atom_type_scat_dispersion_imag
_atom_type_scat_source
C C 0.0033 0.0016 'International Tables Vol C Tables 4.2.6.8 and 6.1.1.4'
H H 0.0000 0.0000 'International Tables Vol C Tables 4.2.6.8 and 6.1.1.4'
N N 0.0061 0.0033 'International Tables Vol C Tables 4.2.6.8 and 6.1.1.4'
O O 0.0106 0.0060 'International Tables Vol C Tables 4.2.6.8 and 6.1.1.4'
P P 0.1023 0.0942 'International Tables Vol C Tables 4.2.6.8 and 6.1.1.4'
W W -0.8490 6.8722 'International Tables Vol C Tables 4.2.6.8 and 6.1.1.4'
Zn Zn 0.2839 1.4301 'International Tables Vol C Tables 4.2.6.8 and 6.1.1.4'

loop_
_geom_angle_atom_site_label_1
_geom_angle_atom_site_label_2
_geom_angle_atom_site_label_3
_geom_angle
_geom_angle_site_symmetry_1
_geom_angle_site_symmetry_3
O7 W1 O15 90.3(5) . .
O7 W1 O16 157.0(4) . .
O7 W1 O24 83.1(4) . .
O11 W1 O7 87.5(5) . .
O11 W1 O15 157.1(4) . .
O11 W1 O16 87.2(5) . .
O11 W1 O24 84.4(4) . .
O14 W1 O7 102.1(6) . .
O14 W1 O11 102.2(5) . .
O14 W1 O15 100.5(5) . .
O14 W1 O16 100.9(6) . .
O14 W1 O24 171.7(5) . .
O15 W1 O16 85.9(5) . .
O15 W1 O24 72.7(4) . .
O16 W1 O24 74.1(4) . .
O2 W2 O5 92.7(7) . .
O2 W2 O6 161.2(6) . .
O2 W2 O7 90.3(6) . .
O2 W2 O22 80.1(6) . .
O4 W2 O2 102.0(7) . .
O4 W2 O5 101.1(7) . .
O4 W2 O6 96.6(6) . .
O4 W2 O7 102.6(6) . .
O4 W2 O22 173.5(6) . .
O5 W2 O6 86.3(6) . .
O5 W2 O22 72.6(5) . .
O6 W2 O22 81.7(5) . .
O7 W2 O5 155.0(6) . .
O7 W2 O6 83.0(5) . .
O7 W2 O22 83.5(4) . .
O6 W3 O9 89.4(6) . .
O6 W3 O10 156.1(4) . .
O6 W3 O11 87.7(5) . .
O6 W3 O23 83.4(5) . .
O8 W3 O6 103.7(6) . .
O8 W3 O9 100.5(6) . .
O8 W3 O10 100.2(6) . .
O8 W3 O11 103.6(5) . .
O8 W3 O23 170.0(5) . .
O9 W3 O10 85.6(6) . .
O9 W3 O23 72.2(4) . .
O10 W3 O23 72.8(5) . .
O11 W3 O9 155.7(5) . .
O11 W3 O10 87.3(5) . .
O11 W3 O23 83.5(4) . .
O10 W4 O10 87.6(6) . 7_565
O10 W4 O13 155.8(5) 7_565 7_565
O10 W4 O13 88.2(4) . 7_565
O10 W4 O13 88.2(4) 7_565 .
O10 W4 O13 155.8(5) . .
O10 W4 O23 72.6(4) 7_565 .
O10 W4 O23 72.6(4) . .
O12 W4 O10 102.2(5) . 7_565
O12 W4 O10 102.2(5) . .
O12 W4 O13 101.9(6) . 7_565
O12 W4 O13 101.9(6) . .
O12 W4 O23 172.5(7) . .
O13 W4 O13 85.9(6) . 7_565
O13 W4 O23 83.5(4) . .
O13 W4 O23 83.5(4) 7_565 .
O13 W5 O19 84.3(5) 7_565 .
O13 W5 O24 84.8(4) 7_565 .
O16 W5 O13 89.1(5) . 7_565
O16 W5 O19 156.0(6) . .
O16 W5 O24 73.8(4) . .
O19 W5 O24 82.6(5) . .
O20 W5 O13 156.8(5) . 7_565
O20 W5 O16 88.3(5) . .
O20 W5 O19 88.8(5) . .
O20 W5 O24 72.3(4) . .
O21 W5 O13 101.3(6) . 7_565
O21 W5 O16 102.3(5) . .
O21 W5 O19 101.6(6) . .
O21 W5 O20 101.8(6) . .
O21 W5 O24 172.8(5) . .
O3 W6 O15 90.6(5) . .
O3 W6 O18 90.4(6) . .
O3 W6 O20 157.9(5) . .
O3 W6 O24 86.6(5) . .
O15 W6 O20 84.1(5) . .
O15 W6 O24 72.1(4) . .
O17 W6 O3 103.4(6) . .
O17 W6 O15 101.5(5) . .
O17 W6 O18 102.0(6) . .
O17 W6 O20 98.7(6) . .
O17 W6 O24 168.4(5) . .
O18 W6 O15 155.6(5) . .
O18 W6 O20 85.8(6) . .
O18 W6 O24 83.6(5) . .
O20 W6 O24 71.3(4) . .
O22 P1 O23 109.5(8) . .
O22 P1 O24 110.5(6) . 7_565
O22 P1 O24 110.5(6) . .
O24 P1 O23 109.4(5) . .
O24 P1 O23 109.4(5) 7_565 .
O24 P1 O24 107.6(8) 7_565 .
O2 Zn1 O2 83.6(7) 7_565 .
O3 Zn1 O2 89.5(5) . .
O3 Zn1 O2 89.5(5) 7_565 7_565
O3 Zn1 O2 158.0(5) 7_565 .
O3 Zn1 O2 158.0(5) . 7_565
O3 Zn1 O3 89.2(7) . 7_565
O3 Zn1 O1WB 116.4(13) 7_565 .
O3 Zn1 O1WB 116.4(13) . .
O1WA Zn1 O2 98.9(17) . 7_565
O1WA Zn1 O2 98.9(17) . .
O1WA Zn1 O3 102.8(16) . .
O1WA Zn1 O3 102.8(16) . 7_565
O1WB Zn1 O2 83.7(15) . .
O1WB Zn1 O2 83.7(15) . 7_565
H1A C1 H1B 109.5 . .
H1A C1 H1C 109.5 . .
H1B C1 H1C 109.5 . .
N1 C1 H1A 109.5 . .
N1 C1 H1B 109.5 . .
N1 C1 H1C 109.5 . .
H2C C2 H2D 109.5 . .
H2C C2 H2E 109.5 . .
H2D C2 H2E 109.5 . .
N1 C2 H2C 109.5 . .
N1 C2 H2D 109.5 . .
N1 C2 H2E 109.5 . .
H3A C3 H3B 109.5 . .
H3A C3 H3C 109.5 . .
H3B C3 H3C 109.5 . .
N2 C3 H3A 109.5 . .
N2 C3 H3B 109.5 . .
N2 C3 H3C 109.5 . .
H4A C4 H4B 109.5 . .
H4A C4 H4C 109.5 . .
H4B C4 H4C 109.5 . .
N2 C4 H4A 109.5 . .
N2 C4 H4B 109.5 . .
N2 C4 H4C 109.5 . .
C5 C5 H5 119.8 7_575 .
C5 C5 C6 120.5(15) 7_575 .
C6 C5 H5 119.8 . .
C5 C6 C8 123(3) . .
C7 C6 C5 119(2) . .
C7 C6 C8 118(3) . .
C6 C7 H7 119.7 . .
C7 C7 C6 120.6(16) 7_575 .
C7 C7 H7 119.7 7_575 .
C6 C8 H8A 108.7 . .
C6 C8 H8B 108.7 . .
C6 C8 N3 114(2) . .
H8A C8 H8B 107.6 . .
N3 C8 H8A 108.7 . .
N3 C8 H8B 108.7 . .
C13 C9 H9 115.4 . .
N3 C9 H9 115.4 . .
N3 C9 C13 129(3) . .
C11 C10 H10 116.9 . .
N3 C10 H10 116.9 . .
N3 C10 C11 126(3) . .
C10 C11 H11 120.5 . .
C10 C11 C12 119(3) . .
C12 C11 H11 120.5 . .
C13 C12 C11 115(3) . .
C14 C12 C11 125(2) . .
C14 C12 C13 120(2) . .
C9 C13 C12 115(3) . .
C9 C13 H13 122.4 . .
C12 C13 H13 122.4 . .
C12 C14 C17 123(3) . .
C15 C14 C12 120(2) . .
C15 C14 C17 117(3) . .
C14 C15 H15 120.2 . .
C16 C15 C14 120(3) . .
C16 C15 H15 120.2 . .
C15 C16 H16 118.2 . .
N4 C16 C15 124(4) . .
N4 C16 H16 118.2 . .
C14 C17 H17 121.6 . .
C18 C17 C14 117(3) . .
C18 C17 H17 121.6 . .
C17 C18 H18 116.8 . .
N4 C18 C17 126(3) . .
N4 C18 H18 116.8 . .
C1 N1 H1D 107.7 . .
C1 N1 H1E 107.7 . .
C2 N1 C1 118(2) . .
C2 N1 H1D 107.7 . .
C2 N1 H1E 107.7 . .
H1D N1 H1E 107.1 . .
C3 N2 H2A 108.4 . .
C3 N2 H2B 108.4 . .
C4 N2 C3 115(3) . .
C4 N2 H2A 108.4 . .
C4 N2 H2B 108.4 . .
H2A N2 H2B 107.5 . .
C9 N3 C8 121(2) . .
C10 N3 C8 125(3) . .
C10 N3 C9 114(3) . .
C16 N4 H4 121.5 . .
C18 N4 C16 117(3) . .
C18 N4 H4 121.5 . .
W2 O2 Zn1 119.0(7) . .
W6 O3 Zn1 146.4(7) . .
W2 O5 W2 124.2(9) 7_565 .
W3 O6 W2 152.4(6) . .
W1 O7 W2 152.6(7) . .
W3 O9 W3 126.4(7) 7_565 .
W4 O10 W3 126.4(6) . .
W3 O11 W1 148.8(6) . .
W5 O13 W4 151.2(6) 7_565 .
W1 O15 W6 125.5(5) . .
W5 O16 W1 124.7(6) . .
W6 O18 W6 146.6(10) . 7_565
W5 O19 W5 153.8(8) . 7_565
W5 O20 W6 126.4(6) . .
W2 O22 W2 89.6(5) . 7_565
P1 O22 W2 127.3(5) . 7_565
P1 O22 W2 127.3(5) . .
W3 O23 W3 89.2(4) . 7_565
W3 O23 W4 88.2(4) . .
W3 O23 W4 88.2(4) 7_565 .
P1 O23 W3 125.5(5) . 7_565
P1 O23 W3 125.5(5) . .
P1 O23 W4 127.9(8) . .
W1 O24 W5 87.4(3) . .
W1 O24 W6 89.7(3) . .
W6 O24 W5 89.8(3) . .
P1 O24 W1 125.1(6) . .
P1 O24 W5 126.2(6) . .
P1 O24 W6 126.6(6) . .

loop_
_geom_bond_atom_site_label_1
_geom_bond_atom_site_label_2
_geom_bond_distance
_geom_bond_site_symmetry_2
W1 O7 1.916(12) .
W1 O11 1.911(10) .
W1 O14 1.707(11) .
W1 O15 1.923(11) .
W1 O16 1.945(12) .
W1 O24 2.441(10) .
W2 O2 1.798(14) .
W2 O4 1.720(13) .
W2 O5 1.932(8) .
W2 O6 2.014(13) .
W2 O7 1.923(11) .
W2 O22 2.424(11) .
W3 O6 1.852(14) .
W3 O8 1.702(11) .
W3 O9 1.922(6) .
W3 O10 1.927(12) .
W3 O11 1.908(10) .
W3 O23 2.443(10) .
W4 O10 1.903(10) 7_565
W4 O10 1.903(10) .
W4 O12 1.686(18) .
W4 O13 1.930(10) 7_565
W4 O13 1.930(10) .
W4 O23 2.469(15) .
W5 O13 1.903(11) 7_565
W5 O16 1.898(11) .
W5 O19 1.918(3) .
W5 O20 1.886(11) .
W5 O21 1.695(12) .
W5 O24 2.486(11) .
W6 O3 1.794(14) .
W6 O15 1.956(10) .
W6 O17 1.719(11) .
W6 O18 1.921(5) .
W6 O20 2.016(12) .
W6 O24 2.447(10) .
P1 O22 1.521(16) .
P1 O23 1.534(15) .
P1 O24 1.531(10) .
P1 O24 1.531(10) 7_565
Zn1 O2 2.234(15) .
Zn1 O2 2.234(15) 7_565
Zn1 O3 1.980(13) 7_565
Zn1 O3 1.979(13) .
Zn1 O1WA 1.89(4) .
Zn1 O1WB 2.14(4) .
C1 H1A 0.9600 .
C1 H1B 0.9600 .
C1 H1C 0.9600 .
C1 N1 1.46(3) .
C2 H2C 0.9600 .
C2 H2D 0.9600 .
C2 H2E 0.9600 .
C2 N1 1.39(3) .
C3 H3A 0.9600 .
C3 H3B 0.9600 .
C3 H3C 0.9600 .
C3 N2 1.55(4) .
C4 H4A 0.9600 .
C4 H4B 0.9600 .
C4 H4C 0.9600 .
C4 N2 1.45(4) .
C5 C5 1.36(4) 7_575
C5 H5 0.9300 .
C5 C6 1.40(3) .
C6 C7 1.39(3) .
C6 C8 1.44(3) .
C7 C7 1.36(5) 7_575
C7 H7 0.9300 .
C8 H8A 0.9700 .
C8 H8B 0.9700 .
C8 N3 1.47(3) .
C9 H9 0.9300 .
C9 C13 1.34(3) .
C9 N3 1.32(3) .
C10 H10 0.9300 .
C10 C11 1.32(4) .
C10 N3 1.30(3) .
C11 H11 0.9300 .
C11 C12 1.46(3) .
C12 C13 1.44(3) .
C12 C14 1.44(4) .
C13 H13 0.9300 .
C14 C15 1.41(4) .
C14 C17 1.44(3) .
C15 H15 0.9300 .
C15 C16 1.35(4) .
C16 H16 0.9300 .
C16 N4 1.33(3) .
C17 H17 0.9300 .
C17 C18 1.34(4) .
C18 H18 0.9300 .
C18 N4 1.33(4) .
N1 H1D 0.8900 .
N1 H1E 0.8900 .
N2 H2A 0.8900 .
N2 H2B 0.8900 .
N4 H4 0.8600 .
O5 W2 1.932(8) 7_565
O9 W3 1.922(6) 7_565
O13 W5 1.903(11) 7_565
O18 W6 1.921(5) 7_565
O19 W5 1.918(3) 7_565
O22 W2 2.424(11) 7_565
O23 W3 2.443(10) 7_565

loop_
_geom_torsion_atom_site_label_1
_geom_torsion_atom_site_label_2
_geom_torsion_atom_site_label_3
_geom_torsion_atom_site_label_4
_geom_torsion
_geom_torsion_site_symmetry_1
_geom_torsion_site_symmetry_4
C5 C5 C6 C7 0(3) 7_575 .
C5 C5 C6 C8 175.1(19) 7_575 .
C5 C6 C7 C7 0(3) . 7_575
C5 C6 C8 N3 76(3) . .
C6 C8 N3 C9 60(4) . .
C6 C8 N3 C10 -116(3) . .
C7 C6 C8 N3 -108(3) . .
C8 C6 C7 C7 -175.4(17) . 7_575
C10 C11 C12 C13 -10(3) . .
C10 C11 C12 C14 176(2) . .
C11 C10 N3 C8 -180(2) . .
C11 C10 N3 C9 4(4) . .
C11 C12 C13 C9 7(3) . .
C11 C12 C14 C15 -158(2) . .
C11 C12 C14 C17 16(4) . .
C12 C14 C15 C16 176(3) . .
C12 C14 C17 C18 -177(2) . .
C13 C9 N3 C8 177(3) . .
C13 C9 N3 C10 -7(4) . .
C13 C12 C14 C15 28(3) . .
C13 C12 C14 C17 -158(2) . .
C14 C12 C13 C9 -178(2) . .
C14 C15 C16 N4 0(5) . .
C14 C17 C18 N4 1(5) . .
C15 C14 C17 C18 -2(4) . .
C15 C16 N4 C18 -2(5) . .
C17 C14 C15 C16 2(4) . .
C17 C18 N4 C16 1(5) . .
N3 C9 C13 C12 1(4) . .
N3 C10 C11 C12 4(4) . .
O4 W2 O2 Zn1 -173.8(7) . .
O5 W2 O2 Zn1 -71.8(8) . .
O6 W2 O2 Zn1 15(2) . .
O7 W2 O2 Zn1 83.3(7) . .
O8 W3 O6 W2 131.6(13) . .
O9 W3 O6 W2 -127.7(13) . .
O10 W3 O6 W2 -50(2) . .
O11 W3 O6 W2 28.1(13) . .
O13 W5 O16 W1 -86.5(7) 7_565 .
O13 W5 O20 W6 14.3(16) 7_565 .
O15 W6 O3 Zn1 -125.1(12) . .
O16 W5 O20 W6 -69.5(7) . .
O17 W6 O3 Zn1 132.9(12) . .
O18 W6 O3 Zn1 30.5(13) . .
O19 W5 O16 W1 -12.7(17) . .
O19 W5 O20 W6 86.6(8) . .
O20 W5 O16 W1 70.5(7) . .
O20 W6 O3 Zn1 -49(2) . .
O21 W5 O16 W1 172.1(7) . .
O21 W5 O20 W6 -171.7(7) . .
O22 W2 O2 Zn1 0.0(6) . .
O22 P1 O23 W3 59.6(7) . 7_565
O22 P1 O23 W3 -59.6(7) . .
O22 P1 O23 W4 180.000(1) . .
O22 P1 O24 W1 60.7(9) . .
O22 P1 O24 W5 177.1(6) . .
O22 P1 O24 W6 -60.3(9) . .
O23 W3 O6 W2 -55.6(12) . .
O23 P1 O22 W2 62.3(7) . .
O23 P1 O22 W2 -62.3(7) . 7_565
O23 P1 O24 W1 -59.9(10) . .
O23 P1 O24 W5 56.5(9) . .
O23 P1 O24 W6 179.1(7) . .
O24 W5 O16 W1 -1.6(6) . .
O24 W5 O20 W6 4.0(6) . .
O24 W6 O3 Zn1 -53.1(12) . .
O24 P1 O22 W2 177.2(7) . 7_565
O24 P1 O22 W2 58.2(10) 7_565 7_565
O24 P1 O22 W2 -58.2(10) . .
O24 P1 O22 W2 -177.2(7) 7_565 .
O24 P1 O23 W3 -179.1(7) . 7_565
O24 P1 O23 W3 61.6(11) . .
O24 P1 O23 W3 -61.6(11) 7_565 7_565
O24 P1 O23 W3 179.1(7) 7_565 .
O24 P1 O23 W4 -58.8(5) . .
O24 P1 O23 W4 58.8(5) 7_565 .
O24 P1 O24 W1 -178.66(15) 7_565 .
O24 P1 O24 W5 -62.2(10) 7_565 .
O24 P1 O24 W6 60.4(11) 7_565 .

loop_
_platon_squeeze_void_nr
_platon_squeeze_void_average_x
_platon_squeeze_void_average_y
_platon_squeeze_void_average_z
_platon_squeeze_void_volume
_platon_squeeze_void_count_electrons
_platon_squeeze_void_content
1 0.215 0.250 0.114 131 38 ' '
2 0.785 0.750 -0.114 131 37 ' '
3 0.715 0.250 0.386 131 37 ' '
4 0.285 0.750 0.614 131 38 ' '
